data_2227767
loop_
_publ_author_name
'Bartholom\"a, Mark'
'Cheung, Hoi'
'Darling, Kari'
'Zubieta, Jon'

_publ_section_title
;
 [\m-<i>N</i>,<i>N</i>,<i>N</i>',<i>N</i>'-Tetrakis(2-pyridylmethyl)pentane-1,5-diamine]bis[dichloridocopper(II)]
 sesquihydrate
;
_journal_coeditor_code LH5109
_journal_issue 10
_journal_name_full 'Acta Crystallographica Section E'
_journal_page_first m1201
_journal_page_last m1202
_journal_paper_doi 10.1107/S1600536810034513
_journal_volume 66
_journal_year 2010
_chemical_formula_iupac '[Cu2 Cl4 (C29 H34 N6)], 1.5H2 O'
_chemical_formula_moiety 'C29 H34 Cl4 Cu2 N6, 1.5(H2 O)'
_chemical_formula_sum 'C29 H37 Cl4 Cu2 N6 O1.5'
_chemical_formula_weight 762.55
_chemical_name_systematic
;
[\m-<i>N</i>,<i>N</i>,<i>N'</i>,<i>N</i>'-Tetrakis(2-pyridylmethyl)pentane-
1,5-diamine]bis[dichloridocopper(II)] sesquihydrate
;
_space_group_IT_number 14
_symmetry_cell_setting monoclinic
_symmetry_space_group_name_Hall '-P 2ybc'
_symmetry_space_group_name_H-M 'P 1 21/c 1'
_atom_sites_solution_hydrogens geom
_atom_sites_solution_primary direct
_atom_sites_solution_secondary difmap
_audit_creation_method SHELXL-97
_cell_angle_alpha 90.00
_cell_angle_beta 97.919(6)
_cell_angle_gamma 90.00
_cell_formula_units_Z 4
_cell_length_a 8.2003(13)
_cell_length_b 14.3700(16)
_cell_length_c 27.688(4)
_cell_measurement_reflns_used 6480
_cell_measurement_temperature 90(2)
_cell_measurement_theta_max 56.052
_cell_measurement_theta_min 5.282
_cell_volume 3231.6(8)
_computing_cell_refinement 'SAINT (Bruker, 2002)'
_computing_data_collection 'SMART (Bruker, 2002)'
_computing_data_reduction 'SAINT (Bruker, 2002)'
_computing_molecular_graphics 'DIAMOND (Brandenburg & Putz, 1999)'
_computing_publication_material 'SHELXTL (Sheldrick, 2008)'
_computing_structure_refinement 'SHELXL97 (Sheldrick, 2008)'
_computing_structure_solution 'SHELXS97 (Sheldrick, 2008)'
_diffrn_ambient_temperature 90(2)
_diffrn_detector_area_resol_mean 512
_diffrn_measured_fraction_theta_full 0.994
_diffrn_measured_fraction_theta_max 0.994
_diffrn_measurement_device_type 'Bruker APEX CCD'
_diffrn_measurement_method '\f and \w scans'
_diffrn_radiation_monochromator graphite
_diffrn_radiation_source 'fine-focus sealed tube'
_diffrn_radiation_type MoK\a
_diffrn_radiation_wavelength 0.71073
_diffrn_reflns_av_R_equivalents 0.0504
_diffrn_reflns_av_sigmaI/netI 0.0440
_diffrn_reflns_limit_h_max 10
_diffrn_reflns_limit_h_min -10
_diffrn_reflns_limit_k_max 18
_diffrn_reflns_limit_k_min -18
_diffrn_reflns_limit_l_max 35
_diffrn_reflns_limit_l_min -36
_diffrn_reflns_number 31227
_diffrn_reflns_theta_full 28.12
_diffrn_reflns_theta_max 28.12
_diffrn_reflns_theta_min 1.60
_diffrn_standards_decay_% 0.001
_exptl_absorpt_coefficient_mu 1.683
_exptl_absorpt_correction_T_max 0.8236
_exptl_absorpt_correction_T_min 0.7085
_exptl_absorpt_correction_type multi-scan
_exptl_absorpt_process_details '(SADABS; Sheldrick, 1996)'
_exptl_crystal_colour blue
_exptl_crystal_density_diffrn 1.561
_exptl_crystal_density_method 'not measured'
_exptl_crystal_description neeldes
_exptl_crystal_F_000 1564
_exptl_crystal_size_max 0.22
_exptl_crystal_size_mid 0.16
_exptl_crystal_size_min 0.12
_refine_diff_density_max 0.809
_refine_diff_density_min -0.672
_refine_ls_extinction_method none
_refine_ls_goodness_of_fit_ref 1.402
_refine_ls_hydrogen_treatment mixed
_refine_ls_matrix_type full
_refine_ls_number_parameters 404
_refine_ls_number_reflns 7827
_refine_ls_number_restraints 5
_refine_ls_restrained_S_all 1.402
_refine_ls_R_factor_all 0.0826
_refine_ls_R_factor_gt 0.0789
_refine_ls_shift/su_max 0.003
_refine_ls_shift/su_mean 0.000
_refine_ls_structure_factor_coef Fsqd
_refine_ls_weighting_details 'calc w=1/[\s^2^(Fo^2^)+(0.0289P)^2^+16.2006P] where P=(Fo^2^+2Fc^2^)/3'
_refine_ls_weighting_scheme calc
_refine_ls_wR_factor_gt 0.1545
_refine_ls_wR_factor_ref 0.1560
_reflns_number_gt 7421
_reflns_number_total 7827
_reflns_threshold_expression I>2\s(I)
_cod_data_source_file lh5109.cif
_cod_data_source_block I
_cod_original_sg_symbol_H-M 'P 21/c'
_cod_database_code 2227767
_cod_database_fobs_code 2227767

loop_
_symmetry_equiv_pos_as_xyz
'x, y, z'
'-x, y+1/2, -z+1/2'
'-x, -y, -z'
'x, -y-1/2, z-1/2'

loop_
_atom_site_type_symbol
_atom_site_label
_atom_site_fract_x
_atom_site_fract_y
_atom_site_fract_z
_atom_site_U_iso_or_equiv
_atom_site_adp_type
_atom_site_calc_flag
_atom_site_refinement_flags
_atom_site_occupancy
_atom_site_disorder_assembly
_atom_site_disorder_group
Cu Cu1 0.27113(7) 0.72996(4) 1.01183(2) 0.01076(13) Uani d . 1 . .
Cu Cu2 0.27749(7) 0.33032(4) 0.71531(2) 0.01413(14) Uani d . 1 . .
Cl Cl1 0.18034(14) 0.87113(8) 1.05552(4) 0.0141(2) Uani d . 1 . .
Cl Cl2 0.37112(16) 0.61583(9) 1.06521(5) 0.0213(3) Uani d . 1 . .
Cl Cl3 0.41385(17) 0.36546(10) 0.65260(5) 0.0258(3) Uani d . 1 . .
Cl Cl4 0.10401(16) 0.18600(9) 0.69447(5) 0.0215(3) Uani d . 1 . .
O O1 0.2269(9) 0.9799(4) 0.6606(2) 0.0570(16) Uani d D 1 . .
O O2 0.9605(10) 0.2886(6) 0.8770(3) 0.0253(17) Uani d PD 0.50 . .
N N1 0.4863(5) 0.7920(3) 1.00962(14) 0.0113(8) Uani d . 1 . .
N N2 0.2270(5) 0.7828(3) 0.94143(14) 0.0114(8) Uani d . 1 . .
N N3 0.0433(5) 0.6801(3) 0.99475(15) 0.0120(8) Uani d . 1 . .
N N4 0.4603(5) 0.2609(3) 0.75526(15) 0.0159(8) Uani d . 1 . .
N N5 0.2081(5) 0.3520(3) 0.78308(15) 0.0132(8) Uani d . 1 . .
N N6 0.0870(5) 0.4163(3) 0.69621(15) 0.0168(9) Uani d . 1 . .
C C1 0.3151(6) 0.8723(3) 0.94483(17) 0.0114(9) Uani d . 1 . .
H H1A 0.2495 0.9199 0.9594 0.014 Uiso calc R 1 . .
H H1B 0.3315 0.8937 0.9118 0.014 Uiso calc R 1 . .
C C2 0.4794(6) 0.8601(3) 0.97598(17) 0.0140(9) Uani d . 1 . .
C C3 0.6144(6) 0.9175(3) 0.97175(19) 0.0158(10) Uani d . 1 . .
H H3 0.6075 0.9657 0.9480 0.019 Uiso calc R 1 . .
C C4 0.7587(6) 0.9022(4) 1.0032(2) 0.0190(11) Uani d . 1 . .
H H4 0.8526 0.9401 1.0012 0.023 Uiso calc R 1 . .
C C5 0.7659(6) 0.8316(4) 1.03749(19) 0.0180(10) Uani d . 1 . .
H H5 0.8642 0.8201 1.0591 0.022 Uiso calc R 1 . .
C C6 0.6271(6) 0.7785(3) 1.03951(18) 0.0156(9) Uani d . 1 . .
H H6 0.6314 0.7302 1.0631 0.019 Uiso calc R 1 . .
C C7 0.0454(6) 0.7921(3) 0.92979(17) 0.0131(9) Uani d . 1 . .
H H7A 0.0132 0.7887 0.8940 0.016 Uiso calc R 1 . .
H H7B 0.0108 0.8535 0.9411 0.016 Uiso calc R 1 . .
C C8 -0.0398(6) 0.7164(3) 0.95395(17) 0.0132(9) Uani d . 1 . .
C C9 -0.1994(6) 0.6872(3) 0.93578(17) 0.0141(9) Uani d . 1 . .
H H9 -0.2557 0.7132 0.9066 0.017 Uiso calc R 1 . .
C C10 -0.2733(6) 0.6204(3) 0.96078(19) 0.0169(10) Uani d . 1 . .
H H10 -0.3812 0.5992 0.9490 0.020 Uiso calc R 1 . .
C C11 -0.1882(6) 0.5841(4) 1.0036(2) 0.0199(11) Uani d . 1 . .
H H11 -0.2382 0.5388 1.0218 0.024 Uiso calc R 1 . .
C C12 -0.0301(6) 0.6148(3) 1.01933(19) 0.0175(10) Uani d . 1 . .
H H12 0.0286 0.5892 1.0483 0.021 Uiso calc R 1 . .
C C13 0.2943(6) 0.7235(3) 0.90419(17) 0.0128(9) Uani d . 1 . .
H H13A 0.4160 0.7265 0.9103 0.015 Uiso calc R 1 . .
H H13B 0.2590 0.7506 0.8716 0.015 Uiso calc R 1 . .
C C14 0.2430(6) 0.6220(3) 0.90307(16) 0.0129(9) Uani d . 1 . .
H H14A 0.1215 0.6173 0.8992 0.016 Uiso calc R 1 . .
H H14B 0.2880 0.5915 0.9341 0.016 Uiso calc R 1 . .
C C15 0.3081(6) 0.5735(4) 0.86064(19) 0.0172(10) Uani d . 1 . .
H H15A 0.4298 0.5711 0.8673 0.021 Uiso calc R 1 . .
H H15B 0.2780 0.6109 0.8307 0.021 Uiso calc R 1 . .
C C16 0.2422(6) 0.4749(3) 0.85142(18) 0.0165(10) Uani d . 1 . .
H H16A 0.1211 0.4746 0.8504 0.020 Uiso calc R 1 . .
H H16B 0.2902 0.4334 0.8782 0.020 Uiso calc R 1 . .
C C17 0.2879(6) 0.4396(3) 0.80292(17) 0.0147(9) Uani d . 1 . .
H H17A 0.2611 0.4891 0.7783 0.018 Uiso calc R 1 . .
H H17B 0.4086 0.4303 0.8069 0.018 Uiso calc R 1 . .
C C18 0.2662(6) 0.2696(3) 0.81311(18) 0.0161(10) Uani d . 1 . .
H H18A 0.1872 0.2176 0.8061 0.019 Uiso calc R 1 . .
H H18B 0.2738 0.2851 0.8482 0.019 Uiso calc R 1 . .
C C19 0.4314(6) 0.2415(3) 0.80118(18) 0.0155(9) Uani d . 1 . .
C C20 0.5471(7) 0.1945(4) 0.8336(2) 0.0222(11) Uani d . 1 . .
H H20 0.5277 0.1838 0.8662 0.027 Uiso calc R 1 . .
C C21 0.6906(7) 0.1636(4) 0.8181(2) 0.0268(12) Uani d . 1 . .
H H21 0.7702 0.1306 0.8397 0.032 Uiso calc R 1 . .
C C22 0.7170(7) 0.1812(4) 0.7709(2) 0.0218(11) Uani d . 1 . .
H H22 0.8136 0.1590 0.7593 0.026 Uiso calc R 1 . .
C C23 0.6002(7) 0.2317(4) 0.74057(19) 0.0207(11) Uani d . 1 . .
H H23 0.6204 0.2460 0.7084 0.025 Uiso calc R 1 . .
C C24 0.0260(6) 0.3601(4) 0.77349(19) 0.0181(10) Uani d . 1 . .
H H24A -0.0155 0.3899 0.8017 0.022 Uiso calc R 1 . .
H H24B -0.0239 0.2974 0.7689 0.022 Uiso calc R 1 . .
C C25 -0.0214(6) 0.4176(4) 0.72845(19) 0.0192(10) Uani d . 1 . .
C C26 -0.1696(7) 0.4657(4) 0.7199(2) 0.0241(12) Uani d . 1 . .
H H26 -0.2452 0.4649 0.7430 0.029 Uiso calc R 1 . .
C C27 -0.2036(7) 0.5149(4) 0.6766(2) 0.0301(14) Uani d . 1 . .
H H27 -0.3053 0.5470 0.6692 0.036 Uiso calc R 1 . .
C C28 -0.0899(8) 0.5172(4) 0.6444(2) 0.0274(13) Uani d . 1 . .
H H28 -0.1099 0.5527 0.6152 0.033 Uiso calc R 1 . .
C C29 0.0536(7) 0.4668(4) 0.6552(2) 0.0225(11) Uani d . 1 . .
H H29 0.1318 0.4680 0.6329 0.027 Uiso calc R 1 . .
H H1WA 0.208(14) 1.035(3) 0.668(4) 0.10(4) Uiso d D 1 . .
H H1WB 0.266(9) 0.972(6) 0.6345(17) 0.05(2) Uiso d D 1 . .
H H2WA 0.889(10) 0.330(5) 0.871(5) 0.04(4) Uiso d PD 0.50 . .
H H2WB 0.904(10) 0.242(4) 0.882(4) 0.02(3) Uiso d PD 0.50 . .

loop_
_atom_site_aniso_label
_atom_site_aniso_U_11
_atom_site_aniso_U_22
_atom_site_aniso_U_33
_atom_site_aniso_U_12
_atom_site_aniso_U_13
_atom_site_aniso_U_23
Cu1 0.0096(3) 0.0114(3) 0.0112(3) -0.0016(2) 0.0012(2) 0.0018(2)
Cu2 0.0172(3) 0.0144(3) 0.0109(3) 0.0015(2) 0.0023(2) -0.0014(2)
Cl1 0.0143(5) 0.0144(5) 0.0144(5) -0.0022(4) 0.0044(4) -0.0035(4)
Cl2 0.0212(6) 0.0173(6) 0.0238(6) -0.0021(5) -0.0028(5) 0.0082(5)
Cl3 0.0299(7) 0.0301(7) 0.0190(6) 0.0026(6) 0.0094(5) 0.0040(5)
Cl4 0.0265(6) 0.0175(6) 0.0198(6) -0.0050(5) 0.0003(5) -0.0031(5)
O1 0.085(4) 0.037(3) 0.060(4) -0.001(3) 0.052(3) -0.002(3)
O2 0.023(4) 0.025(4) 0.028(4) -0.002(3) 0.006(3) 0.005(3)
N1 0.0084(17) 0.0120(19) 0.0145(19) 0.0006(14) 0.0053(14) -0.0030(15)
N2 0.0122(18) 0.0108(19) 0.0111(18) -0.0029(15) 0.0020(14) -0.0013(14)
N3 0.0131(18) 0.0085(18) 0.0154(19) -0.0025(14) 0.0052(15) -0.0003(15)
N4 0.016(2) 0.014(2) 0.018(2) -0.0005(16) 0.0032(16) -0.0031(16)
N5 0.0125(19) 0.013(2) 0.0141(19) 0.0033(15) 0.0028(15) 0.0014(15)
N6 0.019(2) 0.018(2) 0.013(2) -0.0027(17) -0.0012(16) -0.0039(16)
C1 0.014(2) 0.009(2) 0.012(2) -0.0028(17) 0.0033(17) -0.0009(16)
C2 0.015(2) 0.014(2) 0.014(2) -0.0013(18) 0.0048(18) -0.0079(18)
C3 0.016(2) 0.011(2) 0.023(3) -0.0052(18) 0.0107(19) -0.0044(19)
C4 0.014(2) 0.016(2) 0.029(3) -0.0032(19) 0.009(2) -0.015(2)
C5 0.008(2) 0.025(3) 0.021(2) 0.0015(19) 0.0016(18) -0.011(2)
C6 0.016(2) 0.015(2) 0.016(2) 0.0001(18) 0.0032(18) -0.0042(18)
C7 0.012(2) 0.014(2) 0.013(2) 0.0003(17) 0.0014(17) -0.0003(17)
C8 0.017(2) 0.009(2) 0.015(2) 0.0028(17) 0.0069(18) -0.0032(17)
C9 0.013(2) 0.016(2) 0.013(2) 0.0010(18) 0.0013(17) -0.0034(18)
C10 0.015(2) 0.014(2) 0.022(3) 0.0006(18) 0.0024(19) -0.0023(19)
C11 0.017(2) 0.014(2) 0.031(3) -0.0026(19) 0.011(2) 0.004(2)
C12 0.020(2) 0.014(2) 0.019(2) 0.0021(19) 0.0026(19) 0.0045(19)
C13 0.013(2) 0.013(2) 0.013(2) -0.0025(17) 0.0019(17) -0.0034(17)
C14 0.018(2) 0.014(2) 0.008(2) -0.0015(18) 0.0043(17) -0.0011(17)
C15 0.019(2) 0.016(2) 0.018(2) -0.0020(19) 0.0085(19) -0.0039(19)
C16 0.023(3) 0.014(2) 0.013(2) -0.0006(19) 0.0070(19) -0.0024(18)
C17 0.017(2) 0.015(2) 0.011(2) -0.0003(18) 0.0002(18) -0.0008(18)
C18 0.024(2) 0.011(2) 0.014(2) 0.0023(19) 0.0052(19) 0.0036(18)
C19 0.022(2) 0.010(2) 0.015(2) 0.0001(18) 0.0014(19) -0.0010(18)
C20 0.030(3) 0.019(3) 0.017(2) 0.003(2) 0.000(2) 0.001(2)
C21 0.026(3) 0.025(3) 0.027(3) 0.008(2) -0.004(2) 0.001(2)
C22 0.018(2) 0.019(3) 0.028(3) 0.001(2) 0.003(2) -0.009(2)
C23 0.024(3) 0.021(3) 0.018(2) -0.004(2) 0.007(2) -0.008(2)
C24 0.015(2) 0.018(2) 0.021(3) 0.0002(19) 0.0017(19) -0.002(2)
C25 0.020(2) 0.014(2) 0.022(3) -0.001(2) -0.002(2) -0.003(2)
C26 0.018(3) 0.017(3) 0.036(3) 0.002(2) -0.001(2) -0.004(2)
C27 0.028(3) 0.016(3) 0.044(4) 0.009(2) -0.006(3) -0.005(2)
C28 0.038(3) 0.015(3) 0.025(3) 0.000(2) -0.007(2) 0.000(2)
C29 0.030(3) 0.016(2) 0.020(3) -0.005(2) -0.001(2) -0.003(2)

loop_
_atom_type_symbol
_atom_type_description
_atom_type_scat_dispersion_real
_atom_type_scat_dispersion_imag
_atom_type_scat_source
C C 0.0033 0.0016 'International Tables Vol C Tables 4.2.6.8 and 6.1.1.4'
H H 0.0000 0.0000 'International Tables Vol C Tables 4.2.6.8 and 6.1.1.4'
N N 0.0061 0.0033 'International Tables Vol C Tables 4.2.6.8 and 6.1.1.4'
O O 0.0106 0.0060 'International Tables Vol C Tables 4.2.6.8 and 6.1.1.4'
Cu Cu 0.3201 1.2651 'International Tables Vol C Tables 4.2.6.8 and 6.1.1.4'
Cl Cl 0.1484 0.1585 'International Tables Vol C Tables 4.2.6.8 and 6.1.1.4'

loop_
_geom_angle_atom_site_label_1
_geom_angle_atom_site_label_2
_geom_angle_atom_site_label_3
_geom_angle_site_symmetry_1
_geom_angle_site_symmetry_3
_geom_angle
_geom_angle_publ_flag
N1 Cu1 N3 . . 163.88(16) ?
N1 Cu1 N2 . . 81.22(16) ?
N3 Cu1 N2 . . 82.68(16) ?
N1 Cu1 Cl2 . . 95.81(12) ?
N3 Cu1 Cl2 . . 97.84(12) ?
N2 Cu1 Cl2 . . 150.55(12) ?
N1 Cu1 Cl1 . . 88.61(11) ?
N3 Cu1 Cl1 . . 94.23(12) ?
N2 Cu1 Cl1 . . 97.55(11) ?
Cl2 Cu1 Cl1 . . 111.72(5) ?
N4 Cu2 N6 . . 161.75(17) ?
N4 Cu2 N5 . . 81.47(16) ?
N6 Cu2 N5 . . 81.02(16) ?
N4 Cu2 Cl3 . . 97.15(13) ?
N6 Cu2 Cl3 . . 96.33(13) ?
N5 Cu2 Cl3 . . 154.07(13) ?
N4 Cu2 Cl4 . . 94.14(13) ?
N6 Cu2 Cl4 . . 92.95(13) ?
N5 Cu2 Cl4 . . 96.58(12) ?
Cl3 Cu2 Cl4 . . 109.33(5) ?
H1WA O1 H1WB . . 117(9) ?
H2WA O2 H2WB . . 102(3) ?
C6 N1 C2 . . 118.9(4) ?
C6 N1 Cu1 . . 127.6(3) ?
C2 N1 Cu1 . . 113.3(3) ?
C1 N2 C7 . . 113.8(4) ?
C1 N2 C13 . . 108.5(4) ?
C7 N2 C13 . . 110.8(3) ?
C1 N2 Cu1 . . 103.8(3) ?
C7 N2 Cu1 . . 106.0(3) ?
C13 N2 Cu1 . . 113.9(3) ?
C8 N3 C12 . . 119.0(4) ?
C8 N3 Cu1 . . 114.2(3) ?
C12 N3 Cu1 . . 126.8(3) ?
C23 N4 C19 . . 119.3(4) ?
C23 N4 Cu2 . . 126.7(4) ?
C19 N4 Cu2 . . 114.0(3) ?
C24 N5 C17 . . 112.4(4) ?
C24 N5 C18 . . 113.5(4) ?
C17 N5 C18 . . 112.1(4) ?
C24 N5 Cu2 . . 104.3(3) ?
C17 N5 Cu2 . . 107.6(3) ?
C18 N5 Cu2 . . 106.4(3) ?
C29 N6 C25 . . 118.5(5) ?
C29 N6 Cu2 . . 128.1(4) ?
C25 N6 Cu2 . . 113.3(3) ?
N2 C1 C2 . . 109.1(4) ?
N2 C1 H1A . . 109.9 ?
C2 C1 H1A . . 109.9 ?
N2 C1 H1B . . 109.9 ?
C2 C1 H1B . . 109.9 ?
H1A C1 H1B . . 108.3 ?
N1 C2 C3 . . 121.9(5) ?
N1 C2 C1 . . 115.4(4) ?
C3 C2 C1 . . 122.6(5) ?
C4 C3 C2 . . 118.1(5) ?
C4 C3 H3 . . 121.0 ?
C2 C3 H3 . . 121.0 ?
C5 C4 C3 . . 119.9(5) ?
C5 C4 H4 . . 120.1 ?
C3 C4 H4 . . 120.1 ?
C6 C5 C4 . . 118.4(5) ?
C6 C5 H5 . . 120.8 ?
C4 C5 H5 . . 120.8 ?
N1 C6 C5 . . 122.7(5) ?
N1 C6 H6 . . 118.6 ?
C5 C6 H6 . . 118.6 ?
N2 C7 C8 . . 110.7(4) ?
N2 C7 H7A . . 109.5 ?
C8 C7 H7A . . 109.5 ?
N2 C7 H7B . . 109.5 ?
C8 C7 H7B . . 109.5 ?
H7A C7 H7B . . 108.1 ?
N3 C8 C9 . . 121.8(4) ?
N3 C8 C7 . . 116.3(4) ?
C9 C8 C7 . . 121.8(4) ?
C10 C9 C8 . . 119.0(5) ?
C10 C9 H9 . . 120.5 ?
C8 C9 H9 . . 120.5 ?
C9 C10 C11 . . 119.2(5) ?
C9 C10 H10 . . 120.4 ?
C11 C10 H10 . . 120.4 ?
C12 C11 C10 . . 119.1(5) ?
C12 C11 H11 . . 120.4 ?
C10 C11 H11 . . 120.4 ?
N3 C12 C11 . . 121.9(5) ?
N3 C12 H12 . . 119.1 ?
C11 C12 H12 . . 119.1 ?
N2 C13 C14 . . 115.7(4) ?
N2 C13 H13A . . 108.4 ?
C14 C13 H13A . . 108.4 ?
N2 C13 H13B . . 108.4 ?
C14 C13 H13B . . 108.4 ?
H13A C13 H13B . . 107.4 ?
C13 C14 C15 . . 109.3(4) ?
C13 C14 H14A . . 109.8 ?
C15 C14 H14A . . 109.8 ?
C13 C14 H14B . . 109.8 ?
C15 C14 H14B . . 109.8 ?
H14A C14 H14B . . 108.3 ?
C14 C15 C16 . . 113.6(4) ?
C14 C15 H15A . . 108.8 ?
C16 C15 H15A . . 108.8 ?
C14 C15 H15B . . 108.8 ?
C16 C15 H15B . . 108.8 ?
H15A C15 H15B . . 107.7 ?
C15 C16 C17 . . 109.4(4) ?
C15 C16 H16A . . 109.8 ?
C17 C16 H16A . . 109.8 ?
C15 C16 H16B . . 109.8 ?
C17 C16 H16B . . 109.8 ?
H16A C16 H16B . . 108.2 ?
N5 C17 C16 . . 117.2(4) ?
N5 C17 H17A . . 108.0 ?
C16 C17 H17A . . 108.0 ?
N5 C17 H17B . . 108.0 ?
C16 C17 H17B . . 108.0 ?
H17A C17 H17B . . 107.2 ?
N5 C18 C19 . . 108.8(4) ?
N5 C18 H18A . . 109.9 ?
C19 C18 H18A . . 109.9 ?
N5 C18 H18B . . 109.9 ?
C19 C18 H18B . . 109.9 ?
H18A C18 H18B . . 108.3 ?
N4 C19 C20 . . 121.0(5) ?
N4 C19 C18 . . 115.7(4) ?
C20 C19 C18 . . 123.2(5) ?
C21 C20 C19 . . 119.4(5) ?
C21 C20 H20 . . 120.3 ?
C19 C20 H20 . . 120.3 ?
C22 C21 C20 . . 119.3(5) ?
C22 C21 H21 . . 120.4 ?
C20 C21 H21 . . 120.4 ?
C21 C22 C23 . . 119.0(5) ?
C21 C22 H22 . . 120.5 ?
C23 C22 H22 . . 120.5 ?
N4 C23 C22 . . 122.0(5) ?
N4 C23 H23 . . 119.0 ?
C22 C23 H23 . . 119.0 ?
N5 C24 C25 . . 109.3(4) ?
N5 C24 H24A . . 109.8 ?
C25 C24 H24A . . 109.8 ?
N5 C24 H24B . . 109.8 ?
C25 C24 H24B . . 109.8 ?
H24A C24 H24B . . 108.3 ?
N6 C25 C26 . . 122.5(5) ?
N6 C25 C24 . . 115.1(4) ?
C26 C25 C24 . . 122.4(5) ?
C27 C26 C25 . . 117.9(6) ?
C27 C26 H26 . . 121.0 ?
C25 C26 H26 . . 121.0 ?
C28 C27 C26 . . 119.9(5) ?
C28 C27 H27 . . 120.0 ?
C26 C27 H27 . . 120.0 ?
C27 C28 C29 . . 118.7(5) ?
C27 C28 H28 . . 120.7 ?
C29 C28 H28 . . 120.7 ?
N6 C29 C28 . . 122.5(5) ?
N6 C29 H29 . . 118.8 ?
C28 C29 H29 . . 118.8 ?

loop_
_geom_bond_atom_site_label_1
_geom_bond_atom_site_label_2
_geom_bond_site_symmetry_2
_geom_bond_distance
_geom_bond_publ_flag
Cu1 N1 . 1.986(4) y
Cu1 N3 . 1.996(4) y
Cu1 N2 . 2.076(4) y
Cu1 Cl2 . 2.2832(13) y
Cu1 Cl1 . 2.5261(13) y
Cu2 N4 . 2.002(4) ?
Cu2 N6 . 2.005(4) ?
Cu2 N5 . 2.058(4) ?
Cu2 Cl3 . 2.2484(14) ?
Cu2 Cl4 . 2.5361(14) ?
O1 H1WA . 0.84(2) ?
O1 H1WB . 0.84(2) ?
O2 H2WA . 0.84(2) ?
O2 H2WB . 0.83(2) ?
N1 C6 . 1.339(6) ?
N1 C2 . 1.346(6) ?
N2 C1 . 1.473(6) ?
N2 C7 . 1.486(6) ?
N2 C13 . 1.500(6) ?
N3 C8 . 1.342(6) ?
N3 C12 . 1.348(6) ?
N4 C23 . 1.337(7) ?
N4 C19 . 1.354(6) ?
N5 C24 . 1.485(6) ?
N5 C17 . 1.487(6) ?
N5 C18 . 1.488(6) ?
N6 C29 . 1.343(7) ?
N6 C25 . 1.344(7) ?
C1 C2 . 1.507(6) ?
C1 H1A . 0.9900 ?
C1 H1B . 0.9900 ?
C2 C3 . 1.399(7) ?
C3 C4 . 1.386(7) ?
C3 H3 . 0.9500 ?
C4 C5 . 1.386(8) ?
C4 H4 . 0.9500 ?
C5 C6 . 1.378(7) ?
C5 H5 . 0.9500 ?
C6 H6 . 0.9500 ?
C7 C8 . 1.499(7) ?
C7 H7A . 0.9900 ?
C7 H7B . 0.9900 ?
C8 C9 . 1.400(7) ?
C9 C10 . 1.372(7) ?
C9 H9 . 0.9500 ?
C10 C11 . 1.392(7) ?
C10 H10 . 0.9500 ?
C11 C12 . 1.382(7) ?
C11 H11 . 0.9500 ?
C12 H12 . 0.9500 ?
C13 C14 . 1.517(6) ?
C13 H13A . 0.9900 ?
C13 H13B . 0.9900 ?
C14 C15 . 1.524(6) ?
C14 H14A . 0.9900 ?
C14 H14B . 0.9900 ?
C15 C16 . 1.525(7) ?
C15 H15A . 0.9900 ?
C15 H15B . 0.9900 ?
C16 C17 . 1.529(7) ?
C16 H16A . 0.9900 ?
C16 H16B . 0.9900 ?
C17 H17A . 0.9900 ?
C17 H17B . 0.9900 ?
C18 C19 . 1.494(7) ?
C18 H18A . 0.9900 ?
C18 H18B . 0.9900 ?
C19 C20 . 1.388(7) ?
C20 C21 . 1.381(8) ?
C20 H20 . 0.9500 ?
C21 C22 . 1.376(8) ?
C21 H21 . 0.9500 ?
C22 C23 . 1.389(8) ?
C22 H22 . 0.9500 ?
C23 H23 . 0.9500 ?
C24 C25 . 1.502(7) ?
C24 H24A . 0.9900 ?
C24 H24B . 0.9900 ?
C25 C26 . 1.390(7) ?
C26 C27 . 1.387(9) ?
C26 H26 . 0.9500 ?
C27 C28 . 1.377(9) ?
C27 H27 . 0.9500 ?
C28 C29 . 1.379(8) ?
C28 H28 . 0.9500 ?
C29 H29 . 0.9500 ?

loop_
_geom_hbond_atom_site_label_D
_geom_hbond_atom_site_label_H
_geom_hbond_atom_site_label_A
_geom_hbond_site_symmetry_A
_geom_hbond_distance_DH
_geom_hbond_distance_HA
_geom_hbond_distance_DA
_geom_hbond_angle_DHA
O2 H2WB Cl1 3_667 0.83(2) 2.54(7) 3.270(8) 147(11)
O2 H2WA O1 2_646 0.84(2) 2.46(4) 3.249(11) 157(10)
O1 H1WB Cl2 4_575 0.84(2) 2.54(4) 3.335(6) 159(8)
O1 H1WA Cl4 1_565 0.84(2) 2.47(3) 3.306(6) 169(10)

loop_
_geom_torsion_atom_site_label_1
_geom_torsion_atom_site_label_2
_geom_torsion_atom_site_label_3
_geom_torsion_atom_site_label_4
_geom_torsion_site_symmetry_1
_geom_torsion_site_symmetry_2
_geom_torsion_site_symmetry_3
_geom_torsion_site_symmetry_4
_geom_torsion
_geom_torsion_publ_flag
N3 Cu1 N1 C6 . . . . -160.7(5) ?
N2 Cu1 N1 C6 . . . . -163.3(4) ?
Cl2 Cu1 N1 C6 . . . . -12.9(4) ?
Cl1 Cu1 N1 C6 . . . . 98.8(4) ?
N3 Cu1 N1 C2 . . . . 25.0(8) ?
N2 Cu1 N1 C2 . . . . 22.3(3) ?
Cl2 Cu1 N1 C2 . . . . 172.8(3) ?
Cl1 Cu1 N1 C2 . . . . -75.5(3) ?
N1 Cu1 N2 C1 . . . . -35.2(3) ?
N3 Cu1 N2 C1 . . . . 145.6(3) ?
Cl2 Cu1 N2 C1 . . . . -121.5(3) ?
Cl1 Cu1 N2 C1 . . . . 52.2(3) ?
N1 Cu1 N2 C7 . . . . -155.4(3) ?
N3 Cu1 N2 C7 . . . . 25.4(3) ?
Cl2 Cu1 N2 C7 . . . . 118.4(3) ?
Cl1 Cu1 N2 C7 . . . . -68.0(3) ?
N1 Cu1 N2 C13 . . . . 82.6(3) ?
N3 Cu1 N2 C13 . . . . -96.7(3) ?
Cl2 Cu1 N2 C13 . . . . -3.7(4) ?
Cl1 Cu1 N2 C13 . . . . 170.0(3) ?
N1 Cu1 N3 C8 . . . . -15.3(8) ?
N2 Cu1 N3 C8 . . . . -12.7(3) ?
Cl2 Cu1 N3 C8 . . . . -162.9(3) ?
Cl1 Cu1 N3 C8 . . . . 84.4(3) ?
N1 Cu1 N3 C12 . . . . 163.7(5) ?
N2 Cu1 N3 C12 . . . . 166.4(4) ?
Cl2 Cu1 N3 C12 . . . . 16.1(4) ?
Cl1 Cu1 N3 C12 . . . . -96.6(4) ?
N6 Cu2 N4 C23 . . . . -149.6(5) ?
N5 Cu2 N4 C23 . . . . -166.1(4) ?
Cl3 Cu2 N4 C23 . . . . -12.3(4) ?
Cl4 Cu2 N4 C23 . . . . 97.8(4) ?
N6 Cu2 N4 C19 . . . . 32.0(7) ?
N5 Cu2 N4 C19 . . . . 15.5(3) ?
Cl3 Cu2 N4 C19 . . . . 169.4(3) ?
Cl4 Cu2 N4 C19 . . . . -80.6(3) ?
N4 Cu2 N5 C24 . . . . -150.3(3) ?
N6 Cu2 N5 C24 . . . . 34.9(3) ?
Cl3 Cu2 N5 C24 . . . . 120.9(3) ?
Cl4 Cu2 N5 C24 . . . . -57.0(3) ?
N4 Cu2 N5 C17 . . . . 90.3(3) ?
N6 Cu2 N5 C17 . . . . -84.6(3) ?
Cl3 Cu2 N5 C17 . . . . 1.5(5) ?
Cl4 Cu2 N5 C17 . . . . -176.5(3) ?
N4 Cu2 N5 C18 . . . . -30.1(3) ?
N6 Cu2 N5 C18 . . . . 155.1(3) ?
Cl3 Cu2 N5 C18 . . . . -118.9(3) ?
Cl4 Cu2 N5 C18 . . . . 63.2(3) ?
N4 Cu2 N6 C29 . . . . 144.3(5) ?
N5 Cu2 N6 C29 . . . . 160.9(5) ?
Cl3 Cu2 N6 C29 . . . . 6.9(4) ?
Cl4 Cu2 N6 C29 . . . . -102.9(4) ?
N4 Cu2 N6 C25 . . . . -39.2(7) ?
N5 Cu2 N6 C25 . . . . -22.6(3) ?
Cl3 Cu2 N6 C25 . . . . -176.6(3) ?
Cl4 Cu2 N6 C25 . . . . 73.6(3) ?
C7 N2 C1 C2 . . . . 156.6(4) ?
C13 N2 C1 C2 . . . . -79.7(4) ?
Cu1 N2 C1 C2 . . . . 41.8(4) ?
C6 N1 C2 C3 . . . . -0.7(7) ?
Cu1 N1 C2 C3 . . . . 174.2(4) ?
C6 N1 C2 C1 . . . . -178.3(4) ?
Cu1 N1 C2 C1 . . . . -3.5(5) ?
N2 C1 C2 N1 . . . . -27.4(5) ?
N2 C1 C2 C3 . . . . 154.9(4) ?
N1 C2 C3 C4 . . . . 0.6(7) ?
C1 C2 C3 C4 . . . . 178.1(4) ?
C2 C3 C4 C5 . . . . 0.0(7) ?
C3 C4 C5 C6 . . . . -0.4(7) ?
C2 N1 C6 C5 . . . . 0.2(7) ?
Cu1 N1 C6 C5 . . . . -173.8(4) ?
C4 C5 C6 N1 . . . . 0.3(7) ?
C1 N2 C7 C8 . . . . -147.0(4) ?
C13 N2 C7 C8 . . . . 90.5(4) ?
Cu1 N2 C7 C8 . . . . -33.5(4) ?
C12 N3 C8 C9 . . . . -1.1(7) ?
Cu1 N3 C8 C9 . . . . 178.0(3) ?
C12 N3 C8 C7 . . . . 177.0(4) ?
Cu1 N3 C8 C7 . . . . -3.9(5) ?
N2 C7 C8 N3 . . . . 26.3(6) ?
N2 C7 C8 C9 . . . . -155.6(4) ?
N3 C8 C9 C10 . . . . 0.8(7) ?
C7 C8 C9 C10 . . . . -177.2(4) ?
C8 C9 C10 C11 . . . . 0.5(7) ?
C9 C10 C11 C12 . . . . -1.4(8) ?
C8 N3 C12 C11 . . . . 0.2(7) ?
Cu1 N3 C12 C11 . . . . -178.8(4) ?
C10 C11 C12 N3 . . . . 1.1(8) ?
C1 N2 C13 C14 . . . . 168.1(4) ?
C7 N2 C13 C14 . . . . -66.4(5) ?
Cu1 N2 C13 C14 . . . . 53.0(5) ?
N2 C13 C14 C15 . . . . 174.9(4) ?
C13 C14 C15 C16 . . . . -171.3(4) ?
C14 C15 C16 C17 . . . . 169.4(4) ?
C24 N5 C17 C16 . . . . 60.6(5) ?
C18 N5 C17 C16 . . . . -68.6(5) ?
Cu2 N5 C17 C16 . . . . 174.8(3) ?
C15 C16 C17 N5 . . . . -168.8(4) ?
C24 N5 C18 C19 . . . . 153.0(4) ?
C17 N5 C18 C19 . . . . -78.4(5) ?
Cu2 N5 C18 C19 . . . . 39.0(4) ?
C23 N4 C19 C20 . . . . 2.2(7) ?
Cu2 N4 C19 C20 . . . . -179.3(4) ?
C23 N4 C19 C18 . . . . -175.0(4) ?
Cu2 N4 C19 C18 . . . . 3.5(5) ?
N5 C18 C19 N4 . . . . -29.2(6) ?
N5 C18 C19 C20 . . . . 153.7(5) ?
N4 C19 C20 C21 . . . . -2.9(8) ?
C18 C19 C20 C21 . . . . 174.0(5) ?
C19 C20 C21 C22 . . . . 0.9(9) ?
C20 C21 C22 C23 . . . . 1.7(8) ?
C19 N4 C23 C22 . . . . 0.5(8) ?
Cu2 N4 C23 C22 . . . . -177.8(4) ?
C21 C22 C23 N4 . . . . -2.5(8) ?
C17 N5 C24 C25 . . . . 74.5(5) ?
C18 N5 C24 C25 . . . . -157.0(4) ?
Cu2 N5 C24 C25 . . . . -41.7(4) ?
C29 N6 C25 C26 . . . . 3.1(7) ?
Cu2 N6 C25 C26 . . . . -173.8(4) ?
C29 N6 C25 C24 . . . . -179.3(4) ?
Cu2 N6 C25 C24 . . . . 3.8(5) ?
N5 C24 C25 N6 . . . . 26.7(6) ?
N5 C24 C25 C26 . . . . -155.7(5) ?
N6 C25 C26 C27 . . . . -1.0(8) ?
C24 C25 C26 C27 . . . . -178.4(5) ?
C25 C26 C27 C28 . . . . -1.9(8) ?
C26 C27 C28 C29 . . . . 2.6(8) ?
C25 N6 C29 C28 . . . . -2.3(8) ?
Cu2 N6 C29 C28 . . . . 174.0(4) ?
C27 C28 C29 N6 . . . . -0.5(8) ?
